data_3000230
loop_
_publ_author_name
'Parise, John B.'
'Xia, Bingying'
'Simonson, Jack W.'
'Woerner, William R.'
'Plonka, Anna M.'
'Phillips, Brian L.'
'Ehm, Lars'

_journal_name_full 'To be published in Crystals'
_chemical_formula_sum 'Al5 H O8'
_symmetry_space_group_name_Hall 'P 6c -2c'
_symmetry_space_group_name_H-M 'P 63 m c'
_cell_angle_alpha 90.0
_cell_angle_beta 90.0
_cell_angle_gamma 120.0
_cell_length_a 5.576099(17)
_cell_length_b 5.5761
_cell_length_c 8.77247(6)
_cell_volume 236.2183(18)
_cod_database_code 3000230
_cod_hold_until_date 2020-03-19

loop_
_atom_site_label
_atom_site_fract_x
_atom_site_fract_y
_atom_site_fract_z
? ? ? ?
